data_7012092
loop_
_publ_author_name
'Gibson, Vernon C.'
'McTavish, Stuart'
'Redshaw, Carl'
'Solan, Gregory A.'
'White, Andrew J. P.'
'Williams, David J.'

_publ_section_title
;
 From monomeric to polymeric manganese complexes bearing
 bis(imino)pyridine and related ligands
;
_journal_issue 2
_journal_name_full 'Dalton Transactions'
_journal_page_first 221
_journal_paper_doi 10.1039/b207384f
_journal_year 2003
_chemical_formula_sum 'C29 H34 Br2 Mn N4'
_chemical_formula_weight 653.36
_chemical_name_systematic
; 
? 
;
_space_group_IT_number 14
_symmetry_cell_setting monoclinic
_symmetry_space_group_name_Hall '-P 2yn'
_symmetry_space_group_name_H-M 'P 1 21/n 1'
_atom_sites_solution_hydrogens geom
_atom_sites_solution_primary direct
_atom_sites_solution_secondary difmap
_audit_creation_method SHELXL
_cell_angle_alpha 90.00
_cell_angle_beta 92.042(3)
_cell_angle_gamma 90.00
_cell_formula_units_Z 8
_cell_length_a 16.8419(4)
_cell_length_b 15.1562(5)
_cell_length_c 23.4306(15)
_cell_measurement_reflns_used 26
_cell_measurement_temperature 293(2)
_cell_measurement_theta_max 24.98
_cell_measurement_theta_min 10.96
_cell_volume 5977.1(5)
_computing_cell_refinement 'Siemens XSCANS'
_computing_data_collection 'Siemens XSCANS'
_computing_data_reduction 'Siemens SHELXTL'
_computing_molecular_graphics 'Siemens SHELXTL'
_computing_publication_material 'Siemens SHELXTL'
_computing_structure_refinement 'SHELXL-93 (Sheldrick, 1993)'
_computing_structure_solution 'SHELXS-86 (Sheldrick, 1990)'
_diffrn_ambient_temperature 293(2)
_diffrn_measurement_device 'Siemens P4'
_diffrn_measurement_method '\w scans'
_diffrn_radiation_monochromator graphite
_diffrn_radiation_source 'fine-focus sealed tube'
_diffrn_radiation_type CuK\a
_diffrn_radiation_wavelength 1.54178
_diffrn_reflns_av_R_equivalents 0.0839
_diffrn_reflns_av_sigmaI/netI 0.0832
_diffrn_reflns_limit_h_max 18
_diffrn_reflns_limit_h_min 0
_diffrn_reflns_limit_k_max 0
_diffrn_reflns_limit_k_min -17
_diffrn_reflns_limit_l_max 26
_diffrn_reflns_limit_l_min -26
_diffrn_reflns_number 8504
_diffrn_reflns_theta_max 60.00
_diffrn_reflns_theta_min 3.18
_diffrn_standards_interval_count 97
_diffrn_standards_number 3
_exptl_absorpt_coefficient_mu 6.896
_exptl_absorpt_correction_T_max 0.7855
_exptl_absorpt_correction_T_min 0.3018
_exptl_absorpt_correction_type 'Lamina [0 0 1]'
_exptl_crystal_colour Yellow
_exptl_crystal_density_diffrn 1.452
_exptl_crystal_description plates
_exptl_crystal_F_000 2648
_exptl_crystal_size_max 0.50
_exptl_crystal_size_mid 0.27
_exptl_crystal_size_min 0.03
_refine_diff_density_max 0.546
_refine_diff_density_min -0.563
_refine_diff_density_rms 0.082
_refine_ls_extinction_coef 0.00011(2)
_refine_ls_extinction_expression Fc^*^=kFc[1+0.001xFc^2^\l^3^/sin(2\q)]^-1/4^
_refine_ls_extinction_method SHELXL
_refine_ls_goodness_of_fit_all 1.012
_refine_ls_goodness_of_fit_obs 1.097
_refine_ls_matrix_type full
_refine_ls_number_parameters 677
_refine_ls_number_reflns 7297
_refine_ls_number_restraints 126
_refine_ls_restrained_S_all 1.027
_refine_ls_restrained_S_obs 1.084
_refine_ls_R_factor_all 0.1063
_refine_ls_R_factor_obs 0.0592
_refine_ls_shift/esd_max 0.000
_refine_ls_shift/esd_mean 0.000
_refine_ls_structure_factor_coef Fsqd
_refine_ls_weighting_details 'w=1/[\s^2^(Fo^2^)+(0.0713P)^2^+0.0000P] where P=(Fo^2^+2Fc^2^)/3'
_refine_ls_weighting_scheme calc
_refine_ls_wR_factor_all 0.1600
_refine_ls_wR_factor_obs 0.1330
_reflns_number_observed 5248
_reflns_number_total 8194
_reflns_observed_criterion >2sigma(I)
_cod_data_source_file b207384f.txt
_cod_data_source_block VG0152
_cod_depositor_comments
;
The following automatic conversions were performed:
'_symmetry_cell_setting' value 'Monoclinic' changed to 'monoclinic'
according to '/home/saulius/struct/CIF-dictionaries/cif_core.dic'
dictionary named 'cif_core.dic' version 2.4.1 from 2010-06-29.

Automatic conversion script
Id: cif_fix_enum 1527 2010-12-29 10:47:43Z saulius 

The following automatic conversions were performed:

'_refine_ls_weighting_scheme' value 'calc
w=1/[\s^2^(Fo^2^)+(0.0713P)^2^+0.0000P] where P=(Fo^2^+2Fc^2^)/3' was
changed to 'calc'. New tag '_refine_ls_weighting_details' was
created. The value of the new tag was set to
'w=1/[\s^2^(Fo^2^)+(0.0713P)^2^+0.0000P] where P=(Fo^2^+2Fc^2^)/3'.

Automatic conversion script
Id: cif_fix_values 3143 2015-03-26 13:38:13Z robertas 
;
_cod_original_sg_symbol_H-M P2(1)/n
_cod_original_formula_sum 'C29 H34 N4 Br2 Mn'
_cod_database_code 7012092

loop_
_symmetry_equiv_pos_as_xyz
'x, y, z'
'-x+1/2, y+1/2, -z+1/2'
'-x, -y, -z'
'x-1/2, -y-1/2, z-1/2'

loop_
_atom_site_aniso_label
_atom_site_aniso_U_11
_atom_site_aniso_U_22
_atom_site_aniso_U_33
_atom_site_aniso_U_23
_atom_site_aniso_U_13
_atom_site_aniso_U_12
Mn 0.0403(6) 0.0422(7) 0.0450(6) 0.0014(5) 0.0017(5) -0.0038(5)
Br1 0.0455(4) 0.0753(7) 0.0700(5) 0.0076(5) -0.0053(4) -0.0091(4)
Br2 0.0679(5) 0.0475(5) 0.0590(5) 0.0041(4) -0.0037(4) 0.0022(4)
N1 0.038(3) 0.050(4) 0.040(3) 0.001(3) -0.003(3) -0.001(3)
C2 0.038(4) 0.042(4) 0.049(4) 0.002(3) -0.006(3) 0.005(3)
C3 0.056(5) 0.047(5) 0.066(5) -0.007(4) -0.004(4) 0.001(4)
C4 0.068(5) 0.051(5) 0.075(6) -0.003(5) 0.004(5) -0.019(4)
C5 0.076(6) 0.060(6) 0.063(5) 0.000(4) 0.018(5) -0.032(5)
C6 0.043(4) 0.056(5) 0.046(4) 0.003(4) -0.003(4) -0.002(3)
C7 0.049(4) 0.046(5) 0.048(4) -0.003(4) -0.003(4) 0.003(4)
N7 0.039(3) 0.041(4) 0.050(3) 0.002(3) 0.006(3) 0.002(3)
C8 0.068(5) 0.050(5) 0.065(5) -0.005(4) -0.006(5) 0.015(4)
C9 0.052(4) 0.050(5) 0.045(4) 0.005(4) -0.004(4) -0.006(4)
N9 0.039(3) 0.049(4) 0.043(3) 0.004(3) -0.002(3) -0.007(3)
C10 0.071(6) 0.096(8) 0.065(6) -0.015(6) 0.028(5) -0.028(6)
C11 0.047(4) 0.045(5) 0.062(5) -0.003(4) 0.010(4) 0.006(3)
C12 0.059(5) 0.057(5) 0.047(4) -0.005(4) 0.009(4) 0.016(4)
C13 0.099(8) 0.066(6) 0.061(6) 0.008(5) 0.041(6) 0.011(6)
C14 0.086(7) 0.066(6) 0.078(7) -0.010(5) 0.044(6) 0.000(5)
C15 0.054(5) 0.073(7) 0.097(8) -0.009(6) 0.029(5) 0.011(5)
C16 0.054(5) 0.045(5) 0.068(5) -0.005(4) 0.018(4) 0.002(4)
C17 0.068(6) 0.093(8) 0.052(5) -0.001(5) 0.011(5) 0.022(5)
C18 0.140(12) 0.102(11) 0.160(14) 0.015(10) 0.097(12) -0.005(9)
C19 0.043(4) 0.075(7) 0.094(7) 0.003(6) 0.001(5) 0.014(4)
C20 0.039(4) 0.055(5) 0.038(3) 0.005(3) 0.007(3) 0.000(3)
C21 0.051(4) 0.063(5) 0.039(4) 0.004(4) 0.007(4) -0.003(4)
C22 0.062(5) 0.068(6) 0.042(4) -0.006(4) -0.001(4) -0.016(4)
C23 0.058(5) 0.061(6) 0.058(5) -0.007(4) 0.018(4) -0.005(4)
C24 0.048(4) 0.059(5) 0.058(5) 0.002(4) 0.018(4) 0.002(4)
C25 0.044(4) 0.069(6) 0.043(4) 0.002(4) 0.000(4) 0.002(4)
C26 0.071(6) 0.071(6) 0.050(5) 0.014(4) -0.016(4) 0.016(5)
C27 0.085(7) 0.079(8) 0.108(9) -0.026(7) 0.013(7) -0.003(6)
C28 0.057(5) 0.100(8) 0.052(5) -0.013(5) -0.006(4) 0.022(5)
Mn' 0.0445(6) 0.0345(6) 0.0413(6) -0.0008(5) 0.0045(5) -0.0037(5)
Br1' 0.0542(5) 0.0609(5) 0.0571(5) -0.0019(4) -0.0047(4) -0.0045(4)
Br2' 0.0830(6) 0.0490(5) 0.0631(5) 0.0123(4) 0.0060(5) 0.0117(5)
N1' 0.046(3) 0.031(3) 0.042(3) -0.001(3) 0.004(3) -0.003(3)
C2' 0.049(4) 0.038(4) 0.047(4) 0.002(3) -0.001(3) -0.002(3)
C3' 0.055(5) 0.042(5) 0.068(5) -0.007(4) 0.003(4) -0.007(4)
C4' 0.068(5) 0.047(5) 0.076(6) -0.002(5) 0.007(5) -0.018(4)
C5' 0.053(4) 0.045(5) 0.064(5) -0.003(4) 0.007(4) -0.009(4)
C6' 0.042(4) 0.043(4) 0.046(4) 0.006(3) 0.000(3) -0.002(3)
C7' 0.053(4) 0.045(5) 0.045(4) -0.006(3) 0.002(4) 0.002(3)
N7' 0.051(3) 0.037(3) 0.041(3) -0.001(3) 0.005(3) -0.004(3)
C8' 0.089(6) 0.047(5) 0.062(5) -0.014(4) 0.012(5) -0.002(5)
C9' 0.040(4) 0.048(5) 0.046(4) -0.001(3) 0.000(3) -0.001(3)
N9' 0.038(3) 0.037(3) 0.042(3) -0.003(3) 0.008(3) 0.003(3)
C10' 0.064(5) 0.068(6) 0.062(5) 0.003(5) 0.028(5) -0.009(4)
C11' 0.050(4) 0.046(4) 0.031(3) -0.002(3) 0.008(3) 0.010(3)
C12' 0.055(4) 0.054(5) 0.041(4) -0.004(4) -0.003(4) 0.011(4)
C13' 0.088(6) 0.054(5) 0.045(4) 0.004(4) 0.011(5) 0.001(5)
C14' 0.079(6) 0.051(5) 0.061(5) 0.005(4) 0.027(5) -0.011(4)
C15' 0.053(4) 0.053(5) 0.055(5) -0.014(4) 0.014(4) -0.003(4)
C16' 0.056(4) 0.041(4) 0.049(4) -0.006(3) 0.006(4) 0.003(4)
C17' 0.074(6) 0.083(7) 0.052(5) 0.001(5) 0.000(5) 0.020(5)
C18' 0.134(10) 0.067(7) 0.088(7) -0.005(6) 0.071(8) -0.021(7)
C19' 0.060(5) 0.061(6) 0.056(5) 0.007(4) 0.004(4) 0.013(4)
C20' 0.043(4) 0.045(4) 0.041(4) -0.006(3) 0.009(3) -0.002(3)
C21' 0.045(4) 0.045(4) 0.045(4) 0.003(3) 0.012(3) 0.003(3)
C22' 0.057(5) 0.064(6) 0.046(4) -0.010(4) 0.007(4) -0.012(4)
C23' 0.054(5) 0.051(5) 0.062(5) -0.009(4) 0.023(4) -0.007(4)
C24' 0.044(4) 0.059(5) 0.056(5) 0.005(4) 0.012(4) 0.006(4)
C25' 0.045(4) 0.049(5) 0.051(4) -0.004(4) 0.005(4) 0.001(3)
C26' 0.074(6) 0.072(6) 0.049(4) 0.007(4) -0.008(4) 0.016(5)
C27' 0.106(8) 0.062(7) 0.092(8) -0.018(6) 0.018(7) 0.009(6)
C28' 0.042(4) 0.072(6) 0.071(6) 0.002(5) 0.001(4) 0.007(4)
N30 0.127(24) 0.096(16) 0.052(14) -0.016(13) -0.001(14) 0.000(17)
C31 0.073(19) 0.061(12) 0.073(16) -0.013(11) 0.004(15) -0.006(15)
C32 0.129(26) 0.110(22) 0.089(17) -0.007(17) 0.027(20) -0.018(21)
N30' 0.096(24) 0.079(15) 0.073(23) 0.010(17) 0.006(18) 0.012(18)
C31' 0.076(17) 0.081(14) 0.071(15) -0.003(12) -0.010(14) 0.002(14)
C32' 0.119(23) 0.096(20) 0.133(24) -0.037(18) 0.005(21) -0.023(18)
N40 0.124(9) 0.087(8) 0.125(10) -0.019(7) -0.006(9) 0.014(7)
C41 0.124(11) 0.068(7) 0.062(6) -0.006(5) -0.008(7) 0.000(7)
C42 0.185(17) 0.105(12) 0.125(13) 0.013(10) 0.053(13) 0.014(12)

loop_
_atom_site_label
_atom_site_type_symbol
_atom_site_fract_x
_atom_site_fract_y
_atom_site_fract_z
_atom_site_U_iso_or_equiv
_atom_site_thermal_displace_type
_atom_site_occupancy
_atom_site_calc_flag
_atom_site_refinement_flags
_atom_site_disorder_group
Mn Mn 0.72066(7) 0.63851(8) 0.28563(5) 0.0425(3) Uani 1 d . .
Br1 Br 0.85209(5) 0.65875(7) 0.33663(4) 0.0638(3) Uani 1 d . .
Br2 Br 0.67298(6) 0.77539(6) 0.23711(4) 0.0583(2) Uani 1 d . .
N1 N 0.6558(3) 0.5124(4) 0.2867(3) 0.0432(14) Uani 1 d . .
C2 C 0.6681(4) 0.4519(5) 0.2470(3) 0.043(2) Uani 1 d . .
C3 C 0.6319(5) 0.3717(6) 0.2474(4) 0.057(2) Uani 1 d . .
H3A H 0.6417(5) 0.3305(6) 0.2191(4) 0.068 Uiso 1 calc R .
C4 C 0.5807(6) 0.3520(6) 0.2899(4) 0.064(2) Uani 1 d . .
H4A H 0.5560(6) 0.2972(6) 0.2913(4) 0.077 Uiso 1 calc R .
C5 C 0.5668(6) 0.4157(7) 0.3307(4) 0.066(3) Uani 1 d . .
H5A H 0.5313(6) 0.4048(7) 0.3594(4) 0.079 Uiso 1 calc R .
C6 C 0.6056(4) 0.4950(6) 0.3286(3) 0.049(2) Uani 1 d . .
C7 C 0.7243(4) 0.4795(6) 0.2015(3) 0.048(2) Uani 1 d . .
N7 N 0.7574(4) 0.5544(4) 0.2077(3) 0.0431(14) Uani 1 d . .
C8 C 0.7364(6) 0.4193(6) 0.1509(4) 0.061(2) Uani 1 d . .
H8A H 0.6857(6) 0.4013(6) 0.1349(4) 0.092 Uiso 1 d R .
H8B H 0.7660(6) 0.3682(6) 0.1632(4) 0.092 Uiso 1 d R .
H8C H 0.7652(6) 0.4503(6) 0.1225(4) 0.092 Uiso 1 d R .
C9 C 0.5942(5) 0.5692(6) 0.3702(3) 0.049(2) Uani 1 d . .
N9 N 0.6373(3) 0.6386(4) 0.3629(3) 0.0438(14) Uani 1 d . .
C10 C 0.5352(6) 0.5571(8) 0.4159(4) 0.077(3) Uani 1 d . .
H10A H 0.5481(6) 0.5047(8) 0.4373(4) 0.115 Uiso 1 d R .
H10B H 0.4829(6) 0.5515(8) 0.3987(4) 0.115 Uiso 1 d R .
H10C H 0.5369(6) 0.6072(8) 0.4409(4) 0.115 Uiso 1 d R .
C11 C 0.8113(5) 0.5884(6) 0.1665(4) 0.051(2) Uani 1 d . .
C12 C 0.7834(5) 0.6385(6) 0.1215(4) 0.054(2) Uani 1 d . .
C13 C 0.8375(7) 0.6804(7) 0.0880(4) 0.074(3) Uani 1 d . .
H13A H 0.8190(7) 0.7165(7) 0.0584(4) 0.089 Uiso 1 calc R .
C14 C 0.9180(7) 0.6702(7) 0.0973(5) 0.076(3) Uani 1 d . .
C15 C 0.9448(6) 0.6154(7) 0.1399(5) 0.074(3) Uani 1 d . .
H15A H 0.9993(6) 0.6064(7) 0.1450(5) 0.089 Uiso 1 calc R .
C16 C 0.8937(5) 0.5723(6) 0.1762(4) 0.056(2) Uani 1 d . .
C17 C 0.6948(6) 0.6471(8) 0.1072(4) 0.071(3) Uani 1 d . .
H17A H 0.6870(6) 0.6809(8) 0.0728(4) 0.106 Uiso 1 d R .
H17B H 0.6693(6) 0.6764(8) 0.1379(4) 0.106 Uiso 1 d R .
H17C H 0.6721(6) 0.5895(8) 0.1018(4) 0.106 Uiso 1 d R .
C18 C 0.9772(9) 0.7191(11) 0.0596(8) 0.132(6) Uani 1 d U .
H18A H 0.9713(9) 0.7816(11) 0.0645(8) 0.198 Uiso 1 d R .
H18B H 0.9666(9) 0.7040(11) 0.0203(8) 0.198 Uiso 1 d R .
H18C H 1.0305(9) 0.7020(11) 0.0706(8) 0.198 Uiso 1 d R .
C19 C 0.9241(5) 0.5082(7) 0.2209(5) 0.071(3) Uani 1 d . .
H19A H 0.8991(5) 0.4519(7) 0.2146(5) 0.106 Uiso 1 d R .
H19B H 0.9119(5) 0.5297(7) 0.2581(5) 0.106 Uiso 1 d R .
H19C H 0.9806(5) 0.5020(7) 0.2183(5) 0.106 Uiso 1 d R .
C20 C 0.6260(4) 0.7153(6) 0.3994(3) 0.044(2) Uani 1 d . .
C21 C 0.6771(5) 0.7270(6) 0.4465(3) 0.051(2) Uani 1 d . .
C22 C 0.6694(5) 0.8067(6) 0.4768(4) 0.058(2) Uani 1 d . .
H22A H 0.7030(5) 0.8166(6) 0.5085(4) 0.069 Uiso 1 calc R .
C23 C 0.6148(5) 0.8705(6) 0.4618(4) 0.059(2) Uani 1 d . .
C24 C 0.5635(5) 0.8535(6) 0.4157(4) 0.055(2) Uani 1 d . .
H24A H 0.5255(5) 0.8956(6) 0.4053(4) 0.065 Uiso 1 calc R .
C25 C 0.5668(5) 0.7746(6) 0.3842(3) 0.052(2) Uani 1 d . .
C26 C 0.7368(6) 0.6601(7) 0.4663(4) 0.065(2) Uani 1 d . .
H26A H 0.7747(6) 0.6511(7) 0.4372(4) 0.097 Uiso 1 d R .
H26B H 0.7103(6) 0.6055(7) 0.4738(4) 0.097 Uiso 1 d R .
H26C H 0.7638(6) 0.6805(7) 0.5006(4) 0.097 Uiso 1 d R .
C27 C 0.6107(7) 0.9570(8) 0.4939(6) 0.091(4) Uani 1 d . .
H27A H 0.5563(7) 0.9711(8) 0.5005(6) 0.136 Uiso 1 d R .
H27B H 0.6339(7) 1.0030(8) 0.4717(6) 0.136 Uiso 1 d R .
H27C H 0.6395(7) 0.9517(8) 0.5298(6) 0.136 Uiso 1 d R .
C28 C 0.5071(5) 0.7583(8) 0.3364(4) 0.070(3) Uani 1 d . .
H28A H 0.5320(5) 0.7655(8) 0.3005(4) 0.105 Uiso 1 d R .
H28B H 0.4641(5) 0.7995(8) 0.3389(4) 0.105 Uiso 1 d R .
H28C H 0.4869(5) 0.6992(8) 0.3392(4) 0.105 Uiso 1 d R .
Mn' Mn 0.20328(7) -0.03713(8) 0.27859(5) 0.0400(3) Uani 1 d . .
Br1' Br 0.32676(5) -0.02339(7) 0.34024(4) 0.0576(2) Uani 1 d . .
Br2' Br 0.17150(6) 0.10225(7) 0.22700(4) 0.0649(3) Uani 1 d . .
N1' N 0.1407(3) -0.1651(4) 0.2782(3) 0.0396(13) Uani 1 d . .
C2' C 0.1603(4) -0.2281(5) 0.2409(3) 0.045(2) Uani 1 d . .
C3' C 0.1308(5) -0.3134(6) 0.2445(4) 0.055(2) Uani 1 d . .
H3'A H 0.1458(5) -0.3573(6) 0.2193(4) 0.066 Uiso 1 calc R .
C4' C 0.0777(5) -0.3304(6) 0.2876(4) 0.063(2) Uani 1 d . .
H4'A H 0.0564(5) -0.3867(6) 0.2909(4) 0.076 Uiso 1 calc R .
C5' C 0.0563(5) -0.2664(6) 0.3248(4) 0.054(2) Uani 1 d . .
H5'A H 0.0203(5) -0.2779(6) 0.3530(4) 0.065 Uiso 1 calc R .
C6' C 0.0900(4) -0.1831(5) 0.3193(3) 0.044(2) Uani 1 d . .
C7' C 0.2164(5) -0.1993(6) 0.1969(3) 0.048(2) Uani 1 d . .
N7' N 0.2445(4) -0.1218(4) 0.2025(3) 0.0426(14) Uani 1 d . .
C8' C 0.2371(6) -0.2637(6) 0.1506(4) 0.066(2) Uani 1 d . .
H8'1 H 0.1903(6) -0.2772(6) 0.1277(4) 0.098 Uiso 1 d R .
H8'2 H 0.2578(6) -0.3169(6) 0.1677(4) 0.098 Uiso 1 d R .
H8'3 H 0.2764(6) -0.2381(6) 0.1270(4) 0.098 Uiso 1 d R .
C9' C 0.0697(4) -0.1063(5) 0.3566(3) 0.045(2) Uani 1 d . .
N9' N 0.1082(3) -0.0348(4) 0.3493(3) 0.0391(13) Uani 1 d . .
C10' C 0.0074(5) -0.1194(7) 0.4007(4) 0.064(2) Uani 1 d . .
H10D H 0.0277(5) -0.1582(7) 0.4301(4) 0.096 Uiso 1 d R .
H10E H -0.0394(5) -0.1448(7) 0.3828(4) 0.096 Uiso 1 d R .
H10F H -0.0056(5) -0.0634(7) 0.4171(4) 0.096 Uiso 1 d R .
C11' C 0.2974(4) -0.0849(5) 0.1623(3) 0.042(2) Uani 1 d . .
C12' C 0.2668(5) -0.0386(6) 0.1156(3) 0.050(2) Uani 1 d . .
C13' C 0.3189(6) 0.0090(6) 0.0827(4) 0.062(2) Uani 1 d . .
H13B H 0.2988(6) 0.0436(6) 0.0527(4) 0.074 Uiso 1 calc R .
C14' C 0.4009(6) 0.0059(6) 0.0937(4) 0.063(2) Uani 1 d . .
C15' C 0.4289(5) -0.0441(6) 0.1380(4) 0.054(2) Uani 1 d . .
H15B H 0.4835(5) -0.0457(6) 0.1456(4) 0.064 Uiso 1 calc R .
C16' C 0.3799(5) -0.0935(5) 0.1729(3) 0.049(2) Uani 1 d . .
C17' C 0.1780(6) -0.0366(8) 0.1016(4) 0.070(3) Uani 1 d . .
H17D H 0.1667(6) 0.0079(8) 0.0733(4) 0.105 Uiso 1 d R .
H17E H 0.1500(6) -0.0232(8) 0.1355(4) 0.105 Uiso 1 d R .
H17F H 0.1612(6) -0.0931(8) 0.0871(4) 0.105 Uiso 1 d R .
C18' C 0.4551(8) 0.0619(8) 0.0586(5) 0.095(4) Uani 1 d . .
H18D H 0.4456(8) 0.1232(8) 0.0663(5) 0.142 Uiso 1 d R .
H18E H 0.4447(8) 0.0503(8) 0.0188(5) 0.142 Uiso 1 d R .
H18F H 0.5095(8) 0.0479(8) 0.0685(5) 0.142 Uiso 1 d R .
C19' C 0.4129(5) -0.1506(6) 0.2197(4) 0.059(2) Uani 1 d . .
H19D H 0.3919(5) -0.2092(6) 0.2153(4) 0.088 Uiso 1 d R .
H19E H 0.3982(5) -0.1271(6) 0.2558(4) 0.088 Uiso 1 d R .
H19F H 0.4697(5) -0.1524(6) 0.2180(4) 0.088 Uiso 1 d R .
C20' C 0.0913(4) 0.0423(5) 0.3829(3) 0.043(2) Uani 1 d . .
C21' C 0.1285(4) 0.0546(5) 0.4356(3) 0.045(2) Uani 1 d . .
C22' C 0.1135(5) 0.1334(6) 0.4648(4) 0.055(2) Uani 1 d . .
H22B H 0.1391(5) 0.1433(6) 0.5001(4) 0.066 Uiso 1 calc R .
C23' C 0.0623(5) 0.1964(6) 0.4432(4) 0.055(2) Uani 1 d . .
C24' C 0.0248(5) 0.1806(6) 0.3901(4) 0.053(2) Uani 1 d . .
H24B H -0.0097(5) 0.2229(6) 0.3746(4) 0.063 Uiso 1 calc R .
C25' C 0.0375(5) 0.1042(6) 0.3599(4) 0.048(2) Uani 1 d . .
C26' C 0.1826(6) -0.0141(7) 0.4637(4) 0.065(2) Uani 1 d . .
H26D H 0.2048(6) 0.0088(7) 0.4990(4) 0.098 Uiso 1 d R .
H26E H 0.2247(6) -0.0282(7) 0.4387(4) 0.098 Uiso 1 d R .
H26F H 0.1524(6) -0.0663(7) 0.4711(4) 0.098 Uiso 1 d R .
C27' C 0.0473(7) 0.2809(8) 0.4754(5) 0.086(3) Uani 1 d . .
H27D H 0.0859(7) 0.3244(8) 0.4655(5) 0.129 Uiso 1 d R .
H27E H 0.0514(7) 0.2697(8) 0.5158(5) 0.129 Uiso 1 d R .
H27F H -0.0051(7) 0.3023(8) 0.4655(5) 0.129 Uiso 1 d R .
C28' C -0.0085(5) 0.0876(7) 0.3044(4) 0.062(2) Uani 1 d . .
H28D H -0.0393(5) 0.1389(7) 0.2942(4) 0.093 Uiso 1 d R .
H28E H -0.0433(5) 0.0381(7) 0.3089(4) 0.093 Uiso 1 d R .
H28F H 0.0279(5) 0.0751(7) 0.2748(4) 0.093 Uiso 1 d R .
N30 N 0.6720(24) 0.4084(31) 0.4649(12) 0.092(10) Uani 0.50 d PU 1
C31 C 0.7263(25) 0.4063(32) 0.4358(22) 0.069(10) Uani 0.50 d PU 1
C32 C 0.7950(24) 0.4020(31) 0.4050(19) 0.109(12) Uani 0.50 d PU 1
H32A H 0.8042(24) 0.4581(31) 0.3875(19) 0.163 Uiso 0.50 d PR 1
H32B H 0.7887(24) 0.3576(31) 0.3760(19) 0.163 Uiso 0.50 d PR 1
H32C H 0.8393(24) 0.3872(31) 0.4301(19) 0.163 Uiso 0.50 d PR 1
N30' N 0.6969(23) 0.4089(31) 0.4474(16) 0.082(12) Uani 0.50 d PU 2
C31' C 0.7576(21) 0.4121(28) 0.4272(18) 0.076(9) Uani 0.50 d PU 2
C32' C 0.8307(21) 0.4196(27) 0.3969(21) 0.116(12) Uani 0.50 d PU 2
H32D H 0.8711(21) 0.3845(27) 0.4159(21) 0.174 Uiso 0.50 d PR 2
H32E H 0.8472(21) 0.4802(27) 0.3964(21) 0.174 Uiso 0.50 d PR 2
H32F H 0.8223(21) 0.3990(27) 0.3584(21) 0.174 Uiso 0.50 d PR 2
N40 N 0.1714(8) -0.2508(8) 0.4601(6) 0.112(4) Uani 1 d . .
C41 C 0.2284(9) -0.2556(8) 0.4366(5) 0.085(3) Uani 1 d . .
C42 C 0.3016(11) -0.2599(12) 0.4073(8) 0.137(6) Uani 1 d . .
H42A H 0.2949(11) -0.2978(12) 0.3746(8) 0.205 Uiso 1 d R .
H42B H 0.3426(11) -0.2830(12) 0.4325(8) 0.205 Uiso 1 d R .
H42C H 0.3161(11) -0.2018(12) 0.3951(8) 0.205 Uiso 1 d R .

loop_
_atom_type_symbol
_atom_type_description
_atom_type_scat_dispersion_real
_atom_type_scat_dispersion_imag
_atom_type_scat_source
C C 0.0181 0.0091 'International Tables Vol C Tables 4.2.6.8 and 6.1.1.4'
H H 0.0000 0.0000 'International Tables Vol C Tables 4.2.6.8 and 6.1.1.4'
N N 0.0311 0.0180 'International Tables Vol C Tables 4.2.6.8 and 6.1.1.4'
Br Br -0.6763 1.2805 'International Tables Vol C Tables 4.2.6.8 and 6.1.1.4'
Mn Mn -0.5299 2.8052 'International Tables Vol C Tables 4.2.6.8 and 6.1.1.4'

loop_
_geom_angle_atom_site_label_1
_geom_angle_atom_site_label_2
_geom_angle_atom_site_label_3
_geom_angle
_geom_angle_site_symmetry_1
_geom_angle_site_symmetry_3
_geom_angle_publ_flag
N1 Mn N9 71.2(2) . . ?
N1 Mn N7 71.3(2) . . ?
N9 Mn N7 142.6(2) . . ?
N1 Mn Br2 125.3(2) . . ?
N9 Mn Br2 99.3(2) . . ?
N7 Mn Br2 100.9(2) . . ?
N1 Mn Br1 122.2(2) . . ?
N9 Mn Br1 100.2(2) . . ?
N7 Mn Br1 100.8(2) . . ?
Br2 Mn Br1 112.51(6) . . ?
C2 N1 C6 119.6(7) . . ?
C2 N1 Mn 120.1(5) . . ?
C6 N1 Mn 120.3(5) . . ?
N1 C2 C3 122.1(8) . . ?
N1 C2 C7 114.8(7) . . ?
C3 C2 C7 123.1(8) . . ?
C2 C3 C4 119.5(8) . . ?
C3 C4 C5 118.3(8) . . ?
C6 C5 C4 119.6(8) . . ?
N1 C6 C5 120.8(8) . . ?
N1 C6 C9 115.1(7) . . ?
C5 C6 C9 124.0(8) . . ?
N7 C7 C2 116.8(7) . . ?
N7 C7 C8 123.8(8) . . ?
C2 C7 C8 119.4(7) . . ?
C7 N7 C11 121.8(7) . . ?
C7 N7 Mn 116.7(5) . . ?
C11 N7 Mn 121.3(5) . . ?
N9 C9 C10 125.9(8) . . ?
N9 C9 C6 115.8(7) . . ?
C10 C9 C6 118.3(8) . . ?
C9 N9 C20 118.9(7) . . ?
C9 N9 Mn 117.4(6) . . ?
C20 N9 Mn 123.4(5) . . ?
C12 C11 C16 121.7(8) . . ?
C12 C11 N7 120.4(7) . . ?
C16 C11 N7 117.8(8) . . ?
C11 C12 C13 118.5(9) . . ?
C11 C12 C17 121.6(8) . . ?
C13 C12 C17 119.8(9) . . ?
C14 C13 C12 121.9(10) . . ?
C15 C14 C13 118.8(10) . . ?
C15 C14 C18 120.5(12) . . ?
C13 C14 C18 120.7(12) . . ?
C14 C15 C16 122.5(9) . . ?
C15 C16 C11 116.4(9) . . ?
C15 C16 C19 121.6(8) . . ?
C11 C16 C19 121.9(8) . . ?
C25 C20 C21 123.0(8) . . ?
C25 C20 N9 118.4(7) . . ?
C21 C20 N9 118.6(7) . . ?
C20 C21 C22 116.4(8) . . ?
C20 C21 C26 123.5(8) . . ?
C22 C21 C26 120.0(8) . . ?
C23 C22 C21 123.3(8) . . ?
C22 C23 C24 117.6(9) . . ?
C22 C23 C27 121.7(9) . . ?
C24 C23 C27 120.7(10) . . ?
C23 C24 C25 122.2(8) . . ?
C20 C25 C24 117.3(8) . . ?
C20 C25 C28 123.0(9) . . ?
C24 C25 C28 119.6(8) . . ?
N1' Mn' N7' 70.6(2) . . ?
N1' Mn' N9' 71.2(2) . . ?
N7' Mn' N9' 141.3(2) . . ?
N1' Mn' Br2' 130.6(2) . . ?
N7' Mn' Br2' 99.3(2) . . ?
N9' Mn' Br2' 101.0(2) . . ?
N1' Mn' Br1' 117.6(2) . . ?
N7' Mn' Br1' 103.0(2) . . ?
N9' Mn' Br1' 99.5(2) . . ?
Br2' Mn' Br1' 111.79(6) . . ?
C6' N1' C2' 120.1(6) . . ?
C6' N1' Mn' 119.5(5) . . ?
C2' N1' Mn' 119.9(5) . . ?
N1' C2' C3' 121.7(7) . . ?
N1' C2' C7' 114.8(7) . . ?
C3' C2' C7' 123.5(8) . . ?
C2' C3' C4' 117.1(8) . . ?
C5' C4' C3' 121.5(8) . . ?
C4' C5' C6' 118.0(8) . . ?
N1' C6' C5' 121.6(7) . . ?
N1' C6' C9' 115.1(7) . . ?
C5' C6' C9' 123.2(7) . . ?
N7' C7' C2' 116.2(7) . . ?
N7' C7' C8' 125.3(8) . . ?
C2' C7' C8' 118.5(7) . . ?
C7' N7' C11' 121.9(7) . . ?
C7' N7' Mn' 118.1(5) . . ?
C11' N7' Mn' 120.0(5) . . ?
N9' C9' C6' 116.9(7) . . ?
N9' C9' C10' 124.8(8) . . ?
C6' C9' C10' 118.3(7) . . ?
C9' N9' C20' 120.2(6) . . ?
C9' N9' Mn' 116.4(5) . . ?
C20' N9' Mn' 123.4(4) . . ?
C12' C11' C16' 121.5(7) . . ?
C12' C11' N7' 119.7(7) . . ?
C16' C11' N7' 118.7(7) . . ?
C11' C12' C13' 118.5(8) . . ?
C11' C12' C17' 121.1(8) . . ?
C13' C12' C17' 120.4(8) . . ?
C12' C13' C14' 121.2(9) . . ?
C15' C14' C13' 118.5(8) . . ?
C15' C14' C18' 121.9(10) . . ?
C13' C14' C18' 119.5(10) . . ?
C14' C15' C16' 123.3(8) . . ?
C15' C16' C11' 116.5(8) . . ?
C15' C16' C19' 121.9(8) . . ?
C11' C16' C19' 121.5(7) . . ?
C21' C20' C25' 121.5(7) . . ?
C21' C20' N9' 120.4(7) . . ?
C25' C20' N9' 118.1(7) . . ?
C20' C21' C22' 117.8(8) . . ?
C20' C21' C26' 122.9(8) . . ?
C22' C21' C26' 119.3(8) . . ?
C23' C22' C21' 122.3(8) . . ?
C22' C23' C24' 117.9(8) . . ?
C22' C23' C27' 121.3(9) . . ?
C24' C23' C27' 120.8(9) . . ?
C25' C24' C23' 121.8(8) . . ?
C24' C25' C20' 118.5(8) . . ?
C24' C25' C28' 119.8(8) . . ?
C20' C25' C28' 121.7(8) . . ?
N30 C31 C32 175.4(57) . . ?
N30' C31' C32' 174.5(43) . . ?
N40 C41 C42 178.8(15) . . ?

loop_
_geom_bond_atom_site_label_1
_geom_bond_atom_site_label_2
_geom_bond_distance
_geom_bond_site_symmetry_2
_geom_bond_publ_flag
Mn N1 2.202(7) . ?
Mn N9 2.330(6) . ?
Mn N7 2.330(7) . ?
Mn Br2 2.485(2) . ?
Mn Br1 2.4965(15) . ?
N1 C2 1.328(10) . ?
N1 C6 1.344(10) . ?
C2 C3 1.359(12) . ?
C2 C7 1.510(11) . ?
C3 C4 1.374(13) . ?
C4 C5 1.384(14) . ?
C5 C6 1.370(12) . ?
C6 C9 1.506(12) . ?
C7 N7 1.270(10) . ?
C7 C8 1.516(12) . ?
N7 C11 1.442(10) . ?
C9 N9 1.292(10) . ?
C9 C10 1.496(12) . ?
N9 C20 1.461(10) . ?
C11 C12 1.369(12) . ?
C11 C16 1.419(12) . ?
C12 C13 1.378(13) . ?
C12 C17 1.524(12) . ?
C13 C14 1.38(2) . ?
C14 C15 1.36(2) . ?
C14 C18 1.54(2) . ?
C15 C16 1.394(14) . ?
C16 C19 1.504(14) . ?
C20 C25 1.380(11) . ?
C20 C21 1.387(11) . ?
C21 C22 1.409(13) . ?
C21 C26 1.490(12) . ?
C22 C23 1.371(13) . ?
C23 C24 1.383(13) . ?
C23 C27 1.513(14) . ?
C24 C25 1.409(13) . ?
C25 C28 1.499(12) . ?
Mn' N1' 2.207(6) . ?
Mn' N7' 2.322(6) . ?
Mn' N9' 2.345(6) . ?
Mn' Br2' 2.483(2) . ?
Mn' Br1' 2.4982(15) . ?
N1' C6' 1.338(10) . ?
N1' C2' 1.343(10) . ?
C2' C3' 1.389(11) . ?
C2' C7' 1.489(11) . ?
C3' C4' 1.396(13) . ?
C4' C5' 1.361(13) . ?
C5' C6' 1.391(11) . ?
C6' C9' 1.502(11) . ?
C7' N7' 1.272(10) . ?
C7' C8' 1.510(11) . ?
N7' C11' 1.434(10) . ?
C9' N9' 1.277(10) . ?
C9' C10' 1.511(11) . ?
N9' C20' 1.445(9) . ?
C11' C12' 1.384(11) . ?
C11' C16' 1.409(11) . ?
C12' C13' 1.390(13) . ?
C12' C17' 1.521(12) . ?
C13' C14' 1.396(14) . ?
C14' C15' 1.356(13) . ?
C14' C18' 1.512(12) . ?
C15' C16' 1.399(12) . ?
C16' C19' 1.489(12) . ?
C20' C21' 1.378(11) . ?
C20' C25' 1.398(11) . ?
C21' C22' 1.404(12) . ?
C21' C26' 1.517(12) . ?
C22' C23' 1.371(13) . ?
C23' C24' 1.397(13) . ?
C23' C27' 1.512(13) . ?
C24' C25' 1.376(12) . ?
C25' C28' 1.512(12) . ?
N30 C31 1.16(6) . ?
C31 C32 1.39(5) . ?
N30' C31' 1.14(5) . ?
C31' C32' 1.45(5) . ?
N40 C41 1.13(2) . ?
C41 C42 1.43(2) . ?
